data_2219336
loop_
_publ_author_name
'Xi, Haitao'
'Gao, Yajun'
'Sun, Xiaoqiang'
'Meng, Qi'
'Jiang, Yan'

_publ_section_title
;
 Tetraethyl
 2,2'-(2,3,5,6-tetrafluoro-<i>p</i>-phenylenedimethylene)dipropanoate
;
_journal_issue 9
_journal_name_full 'Acta Crystallographica Section E'
_journal_page_first o1853
_journal_paper_doi 10.1107/S1600536808027207
_journal_volume 64
_journal_year 2008
_chemical_formula_iupac 'C22 H26 F4 O8'
_chemical_formula_moiety 'C22 H26 F4 O8'
_chemical_formula_sum 'C22 H26 F4 O8'
_chemical_formula_weight 494.43
_chemical_melting_point_gt 324
_chemical_melting_point_lt 326
_chemical_name_systematic
;Tetraethyl
 2,2'-(2,3,5,6-tetrafluoro-<i>p</i>-phenylenedimethylene)dipropanoate
;
_space_group_IT_number 61
_symmetry_cell_setting orthorhombic
_symmetry_space_group_name_Hall '-P 2ac 2ab'
_symmetry_space_group_name_H-M 'P b c a'
_atom_sites_solution_hydrogens geom
_atom_sites_solution_primary direct
_atom_sites_solution_secondary difmap
_cell_angle_alpha 90.00
_cell_angle_beta 90.00
_cell_angle_gamma 90.00
_cell_formula_units_Z 4
_cell_length_a 9.833(5)
_cell_length_b 8.797(4)
_cell_length_c 27.587(14)
_cell_measurement_reflns_used 3968
_cell_measurement_temperature 291(2)
_cell_measurement_theta_max 26.80
_cell_measurement_theta_min 5.54
_cell_volume 2386(2)
_computing_cell_refinement 'SMART (Bruker, 2000)'
_computing_data_collection 'SMART (Bruker, 2000)'
_computing_data_reduction 'SAINT (Bruker, 2000)'
_computing_molecular_graphics 'SHELXTL (Sheldrick, 2008)'
_computing_publication_material 'SHELXTL (Sheldrick, 2008)'
_computing_structure_refinement 'SHELXTL (Sheldrick, 2008)'
_computing_structure_solution 'SHELXTL (Sheldrick, 2008)'
_diffrn_ambient_temperature 291(2)
_diffrn_measured_fraction_theta_full 1.000
_diffrn_measured_fraction_theta_max 1.000
_diffrn_measurement_device_type 'Bruker SMART Apex CCD'
_diffrn_measurement_method 'phi and omega scans'
_diffrn_radiation_monochromator graphite
_diffrn_radiation_source 'sealed tube'
_diffrn_radiation_type MoK\a
_diffrn_radiation_wavelength 0.71073
_diffrn_reflns_av_R_equivalents 0.0592
_diffrn_reflns_av_sigmaI/netI 0.0783
_diffrn_reflns_limit_h_max 12
_diffrn_reflns_limit_h_min -11
_diffrn_reflns_limit_k_max 5
_diffrn_reflns_limit_k_min -10
_diffrn_reflns_limit_l_max 34
_diffrn_reflns_limit_l_min -34
_diffrn_reflns_number 11819
_diffrn_reflns_theta_full 26.00
_diffrn_reflns_theta_max 26.00
_diffrn_reflns_theta_min 2.54
_exptl_absorpt_coefficient_mu 0.123
_exptl_absorpt_correction_T_max 0.97
_exptl_absorpt_correction_T_min 0.96
_exptl_absorpt_correction_type multi-scan
_exptl_absorpt_process_details '(SADABS; Bruker, 2000)'
_exptl_crystal_colour colorless
_exptl_crystal_density_diffrn 1.376
_exptl_crystal_density_method 'not measured'
_exptl_crystal_description Block
_exptl_crystal_F_000 1032
_exptl_crystal_size_max 0.30
_exptl_crystal_size_mid 0.26
_exptl_crystal_size_min 0.24
_refine_diff_density_max 0.163
_refine_diff_density_min -0.152
_refine_ls_extinction_method none
_refine_ls_goodness_of_fit_ref 1.018
_refine_ls_hydrogen_treatment constr
_refine_ls_matrix_type full
_refine_ls_number_parameters 156
_refine_ls_number_reflns 2343
_refine_ls_number_restraints 0
_refine_ls_restrained_S_all 1.018
_refine_ls_R_factor_all 0.1032
_refine_ls_R_factor_gt 0.0549
_refine_ls_shift/su_max 0.000
_refine_ls_shift/su_mean 0.000
_refine_ls_structure_factor_coef Fsqd
_refine_ls_weighting_details 'calc w=1/[\s^2^(Fo^2^)+(0.03P)^2^+0.22P] where P=(Fo^2^+2Fc^2^)/3'
_refine_ls_weighting_scheme calc
_refine_ls_wR_factor_gt 0.0899
_refine_ls_wR_factor_ref 0.0970
_reflns_number_gt 1411
_reflns_number_total 2343
_reflns_threshold_expression >2sigma(I)
_cod_data_source_file gw2045.cif
_cod_data_source_block I
_cod_depositor_comments
;
The following automatic conversions were performed:
'_symmetry_cell_setting' value 'Orthorhombic' changed to 'orthorhombic'
according to '/home/saulius/struct/CIF-dictionaries/cif_core.dic'
dictionary named 'cif_core.dic' version 2.4.1 from 2010-06-29.

Automatic conversion script
Id: cif_fix_enum 1527 2010-12-29 10:47:43Z saulius 

The following automatic conversions were performed:

'_symmetry_cell_setting' value 'Orthorhombic' changed to
'orthorhombic' according to
/home/saulius/struct/CIF-dictionaries/cif_core.dic dictionary named
'cif_core.dic' version 2.4.1 from 2010-06-29.

Automatic conversion script
Id: cif_fix_values 1715 2011-07-08 13:25:40Z adriana 
;
_cod_original_sg_symbol_Hall '-P 2ac 2ab '
_cod_original_sg_symbol_H-M 'P b c a '
_cod_database_code 2219336
_cod_database_fobs_code 2219336

loop_
_symmetry_equiv_pos_as_xyz
'x, y, z'
'-x+1/2, -y, z+1/2'
'-x, y+1/2, -z+1/2'
'x+1/2, -y+1/2, -z'
'-x, -y, -z'
'x-1/2, y, -z-1/2'
'x, -y-1/2, z-1/2'
'-x-1/2, y-1/2, z'

loop_
_atom_site_type_symbol
_atom_site_label
_atom_site_fract_x
_atom_site_fract_y
_atom_site_fract_z
_atom_site_U_iso_or_equiv
_atom_site_adp_type
_atom_site_calc_flag
_atom_site_refinement_flags
_atom_site_occupancy
C C1 0.9879(2) 0.6145(3) 0.03274(8) 0.0390(6) Uani d . 1
C C2 0.9112(2) 0.4839(3) 0.04088(8) 0.0355(5) Uani d . 1
C C3 0.9249(2) 0.3719(3) 0.00603(8) 0.0389(6) Uani d . 1
C C4 0.8172(2) 0.4682(3) 0.08408(8) 0.0454(7) Uani d . 1
H H4A 0.7622 0.3774 0.0803 0.054 Uiso calc R 1
H H4B 0.7565 0.5550 0.0853 0.054 Uiso calc R 1
C C5 0.8979(2) 0.4582(3) 0.13216(8) 0.0419(6) Uani d . 1
H H5 0.9305 0.5599 0.1409 0.050 Uiso calc R 1
C C6 0.8013(3) 0.4001(3) 0.17246(8) 0.0499(7) Uani d . 1
C C7 0.7966(3) 0.3238(3) 0.25401(9) 0.0570(7) Uani d . 1
H H7A 0.7203 0.2646 0.2422 0.068 Uiso calc R 1
H H7B 0.7619 0.4028 0.2752 0.068 Uiso calc R 1
C C8 0.8912(3) 0.2252(3) 0.28077(11) 0.0633(8) Uani d . 1
H H8A 0.9243 0.1468 0.2596 0.095 Uiso calc R 1
H H8B 0.8448 0.1799 0.3078 0.095 Uiso calc R 1
H H8C 0.9664 0.2846 0.2924 0.095 Uiso calc R 1
C C9 1.0178(2) 0.3515(3) 0.12940(8) 0.0448(7) Uani d . 1
C C10 1.0781(3) 0.0853(3) 0.11522(9) 0.0538(7) Uani d . 1
H H10A 1.0372 -0.0112 0.1239 0.065 Uiso calc R 1
H H10B 1.1521 0.1054 0.1376 0.065 Uiso calc R 1
C C11 1.1313(3) 0.0783(3) 0.06437(9) 0.0568(7) Uani d . 1
H H11A 1.0590 0.0505 0.0427 0.085 Uiso calc R 1
H H11B 1.2026 0.0039 0.0625 0.085 Uiso calc R 1
H H11C 1.1666 0.1760 0.0553 0.085 Uiso calc R 1
F F1 0.98045(14) 0.72947(17) 0.06482(5) 0.0522(4) Uani d . 1
F F2 0.85239(14) 0.24185(19) 0.01115(5) 0.0546(4) Uani d . 1
O O1 0.87007(16) 0.3924(2) 0.21311(5) 0.0495(5) Uani d . 1
O O2 0.68696(19) 0.3633(2) 0.16648(7) 0.0587(5) Uani d . 1
O O3 0.97511(17) 0.2082(2) 0.11861(6) 0.0545(5) Uani d . 1
O O4 1.13167(17) 0.3861(2) 0.13604(6) 0.0526(5) Uani d . 1

loop_
_atom_site_aniso_label
_atom_site_aniso_U_11
_atom_site_aniso_U_22
_atom_site_aniso_U_33
_atom_site_aniso_U_12
_atom_site_aniso_U_13
_atom_site_aniso_U_23
C1 0.0430(13) 0.0427(15) 0.0313(11) 0.0002(12) -0.0017(10) -0.0024(11)
C2 0.0358(12) 0.0442(14) 0.0266(10) 0.0010(11) 0.0017(9) 0.0088(11)
C3 0.0432(13) 0.0455(15) 0.0280(11) -0.0024(13) -0.0063(10) 0.0057(11)
C4 0.0443(13) 0.0598(18) 0.0322(11) 0.0021(13) 0.0061(11) 0.0094(12)
C5 0.0462(14) 0.0537(17) 0.0258(10) -0.0021(13) 0.0034(10) 0.0042(11)
C6 0.0569(17) 0.0594(19) 0.0335(12) 0.0139(15) 0.0119(12) 0.0100(13)
C7 0.0707(18) 0.0593(18) 0.0411(13) 0.0087(15) 0.0088(13) 0.0088(14)
C8 0.0652(19) 0.0536(18) 0.0712(19) 0.0072(16) 0.0121(15) 0.0161(16)
C9 0.0354(14) 0.071(2) 0.0284(12) -0.0039(13) -0.0018(10) 0.0072(13)
C10 0.0566(16) 0.0553(18) 0.0494(14) 0.0151(15) 0.0027(13) 0.0066(14)
C11 0.0589(17) 0.0521(16) 0.0594(16) 0.0145(14) 0.0128(14) -0.0038(15)
F1 0.0598(9) 0.0513(9) 0.0457(7) -0.0051(8) 0.0158(7) -0.0146(7)
F2 0.0615(9) 0.0584(10) 0.0439(8) -0.0110(8) 0.0038(7) 0.0030(8)
O1 0.0582(10) 0.0578(12) 0.0324(8) 0.0049(9) 0.0083(8) 0.0063(8)
O2 0.0526(11) 0.0613(14) 0.0621(12) -0.0012(10) 0.0191(9) 0.0198(10)
O3 0.0466(10) 0.0574(13) 0.0596(11) 0.0119(10) -0.0048(9) -0.0020(10)
O4 0.0399(10) 0.0566(12) 0.0612(11) -0.0093(9) -0.0100(8) -0.0039(10)

loop_
_atom_type_symbol
_atom_type_description
_atom_type_scat_dispersion_real
_atom_type_scat_dispersion_imag
_atom_type_scat_source
C C 0.0033 0.0016 'International Tables Vol C Tables 4.2.6.8 and 6.1.1.4'
H H 0.0000 0.0000 'International Tables Vol C Tables 4.2.6.8 and 6.1.1.4'
O O 0.0106 0.0060 'International Tables Vol C Tables 4.2.6.8 and 6.1.1.4'
F F 0.0171 0.0103 'International Tables Vol C Tables 4.2.6.8 and 6.1.1.4'

loop_
_geom_angle_atom_site_label_1
_geom_angle_atom_site_label_2
_geom_angle_atom_site_label_3
_geom_angle_site_symmetry_1
_geom_angle_site_symmetry_3
_geom_angle
F1 C1 C3 . 5_765 118.6(2)
F1 C1 C2 . . 119.0(2)
C3 C1 C2 5_765 . 122.3(2)
C3 C2 C1 . . 115.0(2)
C3 C2 C4 . . 122.8(2)
C1 C2 C4 . . 122.2(2)
F2 C3 C1 . 5_765 118.8(2)
F2 C3 C2 . . 118.5(2)
C1 C3 C2 5_765 . 122.6(2)
C2 C4 C5 . . 111.52(19)
C2 C4 H4A . . 109.3
C5 C4 H4A . . 109.3
C2 C4 H4B . . 109.3
C5 C4 H4B . . 109.3
H4A C4 H4B . . 108.0
C9 C5 C4 . . 113.1(2)
C9 C5 C6 . . 108.1(2)
C4 C5 C6 . . 108.6(2)
C9 C5 H5 . . 109.0
C4 C5 H5 . . 109.0
C6 C5 H5 . . 109.0
O2 C6 O1 . . 126.6(2)
O2 C6 C5 . . 125.0(2)
O1 C6 C5 . . 108.3(2)
O1 C7 C8 . . 108.5(2)
O1 C7 H7A . . 110.0
C8 C7 H7A . . 110.0
O1 C7 H7B . . 110.0
C8 C7 H7B . . 110.0
H7A C7 H7B . . 108.4
C7 C8 H8A . . 109.5
C7 C8 H8B . . 109.5
H8A C8 H8B . . 109.5
C7 C8 H8C . . 109.5
H8A C8 H8C . . 109.5
H8B C8 H8C . . 109.5
O4 C9 O3 . . 124.7(3)
O4 C9 C5 . . 125.1(3)
O3 C9 C5 . . 110.2(2)
O3 C10 C11 . . 109.1(2)
O3 C10 H10A . . 109.9
C11 C10 H10A . . 109.9
O3 C10 H10B . . 109.9
C11 C10 H10B . . 109.9
H10A C10 H10B . . 108.3
C10 C11 H11A . . 109.5
C10 C11 H11B . . 109.5
H11A C11 H11B . . 109.5
C10 C11 H11C . . 109.5
H11A C11 H11C . . 109.5
H11B C11 H11C . . 109.5
C6 O1 C7 . . 115.1(2)
C9 O3 C10 . . 118.5(2)

loop_
_geom_bond_atom_site_label_1
_geom_bond_atom_site_label_2
_geom_bond_site_symmetry_2
_geom_bond_distance
C1 F1 . 1.346(3)
C1 C3 5_765 1.376(3)
C1 C2 . 1.393(3)
C2 C3 . 1.383(3)
C2 C4 . 1.514(3)
C3 F2 . 1.355(3)
C3 C1 5_765 1.376(3)
C4 C5 . 1.548(3)
C4 H4A . 0.9700
C4 H4B . 0.9700
C5 C9 . 1.509(3)
C5 C6 . 1.549(3)
C5 H5 . 0.9800
C6 O2 . 1.182(3)
C6 O1 . 1.311(3)
C7 O1 . 1.469(3)
C7 C8 . 1.471(3)
C7 H7A . 0.9700
C7 H7B . 0.9700
C8 H8A . 0.9600
C8 H8B . 0.9600
C8 H8C . 0.9600
C9 O4 . 1.174(3)
C9 O3 . 1.361(3)
C10 O3 . 1.484(3)
C10 C11 . 1.499(3)
C10 H10A . 0.9700
C10 H10B . 0.9700
C11 H11A . 0.9600
C11 H11B . 0.9600
C11 H11C . 0.9600

loop_
_geom_hbond_atom_site_label_D
_geom_hbond_atom_site_label_H
_geom_hbond_atom_site_label_A
_geom_hbond_site_symmetry_A
_geom_hbond_distance_DH
_geom_hbond_distance_HA
_geom_hbond_distance_DA
_geom_hbond_angle_DHA
C4 H4A F2 . 0.97 2.42 2.852(3) 107
C7 H7A O2 . 0.97 2.29 2.667(3) 102
C8 H8C O2 6_656 0.96 2.54 3.472(4) 162
